data_7122716
loop_
_publ_author_name
'Liang, Lei'
'Niu, Hongying'
'Wang, Dong-Chao'
'Yang, Xinhe'
'Qu, Gui-Rong'
'Guo, Hai-Ming'

_publ_section_title
;
 Facile Synthesis of Chiral [2,3]-Fused Hydrobenzofuran via Asymmetric
 Cu(I)-Catalyzed Dearomative 1,3-Dipolar Cycloaddition
;
_journal_name_full 'Chemical Communications'
_journal_paper_doi 10.1039/C8CC09226E
_journal_year 2018
_chemical_formula_moiety 'C18 H15 Cl N2 O5'
_chemical_formula_sum 'C18 H15 Cl N2 O5'
_chemical_formula_weight 374.77
_space_group_crystal_system trigonal
_space_group_IT_number 145
_space_group_name_Hall 'P 32'
_space_group_name_H-M_alt 'P 32'
_symmetry_space_group_name_Hall 'P 32'
_symmetry_space_group_name_H-M 'P 32'
_atom_sites_solution_hydrogens mixed
_atom_sites_solution_primary direct
_audit_creation_date 2018-07-27
_audit_creation_method
;
Olex2 1.2
(compiled 2018.05.29 svn.r3508 for OlexSys, GUI svn.r5506)
;
_audit_update_record
;
2018-08-28 deposited with the CCDC.
2018-12-10 downloaded from the CCDC.
;
_cell_angle_alpha 90
_cell_angle_beta 90
_cell_angle_gamma 120
_cell_formula_units_Z 3
_cell_length_a 11.0671(2)
_cell_length_b 11.0671(2)
_cell_length_c 11.8214(2)
_cell_measurement_reflns_used 7554
_cell_measurement_temperature 120.00(10)
_cell_measurement_theta_max 73.4300
_cell_measurement_theta_min 3.6980
_cell_volume 1253.91(4)
_computing_cell_refinement 'CrysAlisPro 1.171.38.43f (Rigaku OD, 2015)'
_computing_data_collection 'CrysAlisPro 1.171.38.43f (Rigaku OD, 2015)'
_computing_data_reduction 'CrysAlisPro 1.171.38.43f (Rigaku OD, 2015)'
_computing_molecular_graphics 'Olex2 (Dolomanov et al., 2009)'
_computing_publication_material 'Olex2 (Dolomanov et al., 2009)'
_computing_structure_refinement 'ShelXL (Sheldrick, 2015)'
_computing_structure_solution 'ShelXS (Sheldrick, 2008)'
_diffrn_ambient_environment N~2~
_diffrn_ambient_temperature 120.00(10)
_diffrn_detector 'CCD plate'
_diffrn_detector_area_resol_mean 5.2684
_diffrn_detector_type AtlasS2
_diffrn_measured_fraction_theta_full 1.000
_diffrn_measured_fraction_theta_max 0.989
_diffrn_measurement_details
;
List of Runs (angles in degrees, time in seconds):

  # Type    Start    End  Width  t~exp~   \w     \q     \k     \f   Frames
#--------------------------------------------------------------------------
  1  \w    -67.00  29.00   1.00    1.00    --  -40.98  57.00 -30.00   96
  2  \w    -34.00  -7.00   1.00    1.00    --  -40.98 125.00 -30.00   27
  3  \w    -60.00  26.00   1.00    1.00    --  -40.98  57.00-150.00   86
  4  \w     58.00  89.00   1.00    1.00    --   40.98-125.00   0.00   31
  5  \w     29.00 107.00   1.00    1.00    --  106.95 -94.00 120.00   78
  6  \w     49.00 121.00   1.00    1.00    --  106.95-125.00  60.00   72
  7  \w     33.00 118.00   1.00    1.00    --  106.95 -30.00  60.00   85
  8  \w     63.00 152.00   1.00    1.00    --  106.95  15.00   0.00   89
  9  \w     79.00 177.00   1.00    1.00    --  106.95  30.00-120.00   98
 10  \w    107.00 133.00   1.00    1.00    --  106.95 -45.00-150.00   26
 11  \w     48.00 108.00   1.00    1.00    --  106.95 -94.00-180.00   60
 12  \w     37.00  89.00   1.00    1.00    --  106.95 -45.00-150.00   52
 13  \w     37.00 139.00   1.00    1.00    --  106.95 -77.00-150.00  102
 14  \w     99.00 133.00   1.00    1.00    --  106.95 125.00 150.00   34
 15  \w    109.00 177.00   1.00    1.00    --  106.95 125.00-180.00   68
 16  \w   -111.00 -39.00   1.00    1.00    --  -40.98 -57.00  60.00   72
;
_diffrn_measurement_device 'four-circle diffractometer'
_diffrn_measurement_device_type 'SuperNova, Dual, Cu at zero, AtlasS2'
_diffrn_measurement_method '\w scans'
_diffrn_orient_matrix_type 'CrysAlisPro convention (1999,Acta A55,543-557)'
_diffrn_orient_matrix_UB_11 0.0640565000
_diffrn_orient_matrix_UB_12 0.1424881000
_diffrn_orient_matrix_UB_13 0.0599878000
_diffrn_orient_matrix_UB_21 -0.0288654000
_diffrn_orient_matrix_UB_22 -0.0735747000
_diffrn_orient_matrix_UB_23 0.1155264000
_diffrn_orient_matrix_UB_31 0.1447069000
_diffrn_orient_matrix_UB_32 0.0117197000
_diffrn_orient_matrix_UB_33 -0.0036682000
_diffrn_radiation_monochromator mirror
_diffrn_radiation_probe x-ray
_diffrn_radiation_type CuK\a
_diffrn_radiation_wavelength 1.54184
_diffrn_reflns_av_R_equivalents 0.0270
_diffrn_reflns_av_unetI/netI 0.0245
_diffrn_reflns_Laue_measured_fraction_full 1.000
_diffrn_reflns_Laue_measured_fraction_max 0.989
_diffrn_reflns_limit_h_max 13
_diffrn_reflns_limit_h_min -8
_diffrn_reflns_limit_k_max 12
_diffrn_reflns_limit_k_min -13
_diffrn_reflns_limit_l_max 14
_diffrn_reflns_limit_l_min -14
_diffrn_reflns_number 8112
_diffrn_reflns_point_group_measured_fraction_full 0.938
_diffrn_reflns_point_group_measured_fraction_max 0.919
_diffrn_reflns_theta_full 67.684
_diffrn_reflns_theta_max 73.496
_diffrn_reflns_theta_min 4.614
_diffrn_source 'micro-focus sealed X-ray tube'
_diffrn_source_type 'SuperNova (Cu) X-ray Source'
_exptl_absorpt_coefficient_mu 2.329
_exptl_absorpt_correction_T_max 1.00000
_exptl_absorpt_correction_T_min 0.50257
_exptl_absorpt_correction_type multi-scan
_exptl_absorpt_process_details
;
CrysAlisPro 1.171.38.43f (Rigaku Oxford Diffraction, 2015)
Empirical absorption correction using spherical harmonics,
 implemented in SCALE3 ABSPACK scaling algorithm.
;
_exptl_crystal_colour colourless
_exptl_crystal_colour_primary colourless
_exptl_crystal_density_diffrn 1.489
_exptl_crystal_description block
_exptl_crystal_F_000 582
_exptl_crystal_size_max 0.16
_exptl_crystal_size_mid 0.14
_exptl_crystal_size_min 0.12
_refine_diff_density_max 0.199
_refine_diff_density_min -0.298
_refine_diff_density_rms 0.060
_refine_ls_abs_structure_details
;
 Flack x determined using 1402 quotients [(I+)-(I-)]/[(I+)+(I-)]
 (Parsons, Flack and Wagner, Acta Cryst. B69 (2013) 249-259).
;
_refine_ls_abs_structure_Flack 0.007(7)
_refine_ls_extinction_method none
_refine_ls_goodness_of_fit_ref 1.033
_refine_ls_hydrogen_treatment mixed
_refine_ls_matrix_type full
_refine_ls_number_parameters 240
_refine_ls_number_reflns 3098
_refine_ls_number_restraints 1
_refine_ls_restrained_S_all 1.033
_refine_ls_R_factor_all 0.0308
_refine_ls_R_factor_gt 0.0307
_refine_ls_shift/su_max 0.000
_refine_ls_shift/su_mean 0.000
_refine_ls_structure_factor_coef Fsqd
_refine_ls_weighting_details 'w=1/[\s^2^(Fo^2^)+(0.0608P)^2^+0.1076P] where P=(Fo^2^+2Fc^2^)/3'
_refine_ls_weighting_scheme calc
_refine_ls_wR_factor_gt 0.0784
_refine_ls_wR_factor_ref 0.0785
_reflns_Friedel_coverage 0.860
_reflns_Friedel_fraction_full 0.876
_reflns_Friedel_fraction_max 0.850
_reflns_number_gt 3087
_reflns_number_total 3098
_reflns_threshold_expression 'I > 2\s(I)'
_cod_data_source_file c8cc09226e2.cif
_cod_data_source_block ll_1
_cod_original_cell_volume 1253.91(5)
_cod_database_code 7122716
_shelx_shelxl_version_number 2018/3
_shelx_space_group_comment
;
The symmetry employed for this shelxl refinement is uniquely defined
by the following loop, which should always be used as a source of
symmetry information in preference to the above space-group names.
They are only intended as comments.
;
_reflns_odcompleteness_completeness 100.00
_reflns_odcompleteness_iscentric 1
_reflns_odcompleteness_theta 66.97
_olex2_refinement_description
;
1. Fixed Uiso
 At 1.2 times of:
  All C(H) groups
 At 1.5 times of:
  All C(H,H,H) groups
2.a Ternary CH refined with riding coordinates:
 C8(H8), C10(H10), C9(H9)
2.b Aromatic/amide H refined with riding coordinates:
 C2(H2A), C12(H12), C3(H3), C5(H5), C4(H4), C16(H16), C15(H15), C14(H14)
2.c Idealised Me refined as rotating group:
 C18(H18A,H18B,H18C)
;
_olex2_submission_special_instructions 'No special instructions were received'
_oxdiff_exptl_absorpt_empirical_details
;
Empirical correction (ABSPACK) includes:
- Absorption correction using spherical harmonics
- Frame scaling
- Detector area scaling
;
_oxdiff_exptl_absorpt_empirical_full_max 1.700
_oxdiff_exptl_absorpt_empirical_full_min 0.650

loop_
_space_group_symop_operation_xyz
'x, y, z'
'-y, x-y, z+2/3'
'-x+y, -x, z+1/3'

loop_
_atom_site_label
_atom_site_type_symbol
_atom_site_fract_x
_atom_site_fract_y
_atom_site_fract_z
_atom_site_U_iso_or_equiv
_atom_site_adp_type
_atom_site_occupancy
_atom_site_site_symmetry_order
_atom_site_calc_flag
_atom_site_refinement_flags_posn
Cl1 Cl 0.48205(6) 0.79278(6) 0.74310(5) 0.02566(16) Uani 1 1 d .
O1 O 0.54994(16) 0.43678(16) 0.52390(13) 0.0154(3) Uani 1 1 d .
O4 O 0.1261(2) 0.2038(2) 0.46076(17) 0.0303(4) Uani 1 1 d .
O5 O 0.13319(18) 0.08026(19) 0.31238(15) 0.0240(4) Uani 1 1 d .
O3 O 0.70545(19) 0.5147(2) 0.25708(14) 0.0277(4) Uani 1 1 d .
O2 O 0.79099(19) 0.5562(2) 0.42549(16) 0.0308(4) Uani 1 1 d .
N1 N 0.6941(2) 0.5105(2) 0.35987(16) 0.0176(4) Uani 1 1 d .
N2 N 0.3340(2) 0.4457(2) 0.3696(2) 0.0208(4) Uani 1 1 d .
C2 C 0.3663(2) 0.0669(2) 0.4688(2) 0.0198(4) Uani 1 1 d .
H2A H 0.326097 0.008335 0.406861 0.024 Uiso 1 1 calc R
C12 C 0.4886(2) 0.6707(2) 0.5467(2) 0.0185(4) Uani 1 1 d .
H12 H 0.429022 0.586510 0.582194 0.022 Uiso 1 1 calc R
C1 C 0.4298(2) 0.2108(2) 0.45706(19) 0.0161(4) Uani 1 1 d .
C6 C 0.4909(2) 0.2954(2) 0.55032(19) 0.0153(4) Uani 1 1 d .
C3 C 0.3643(3) 0.0123(3) 0.5754(2) 0.0217(5) Uani 1 1 d .
H3 H 0.321463 -0.083778 0.585070 0.026 Uiso 1 1 calc R
C7 C 0.5447(2) 0.4475(2) 0.40582(18) 0.0151(4) Uani 1 1 d .
C17 C 0.1793(2) 0.1944(2) 0.3748(2) 0.0198(5) Uani 1 1 d .
C11 C 0.5323(2) 0.6728(2) 0.4360(2) 0.0187(5) Uani 1 1 d .
C5 C 0.4915(2) 0.2455(2) 0.65674(19) 0.0169(4) Uani 1 1 d .
H5 H 0.533340 0.304883 0.717914 0.020 Uiso 1 1 calc R
C13 C 0.5348(2) 0.7957(3) 0.6033(2) 0.0213(5) Uani 1 1 d .
C8 C 0.4454(2) 0.3014(2) 0.35731(18) 0.0165(4) Uani 1 1 d .
H8 H 0.485097 0.280062 0.291383 0.020 Uiso 1 1 calc R
C10 C 0.4839(2) 0.5410(2) 0.36849(19) 0.0182(4) Uani 1 1 d .
H10 H 0.511700 0.568175 0.289691 0.022 Uiso 1 1 calc R
C4 C 0.4258(2) 0.1003(2) 0.6678(2) 0.0192(5) Uani 1 1 d .
H4 H 0.423050 0.061741 0.738287 0.023 Uiso 1 1 calc R
C16 C 0.6231(3) 0.8002(3) 0.3853(2) 0.0241(5) Uani 1 1 d .
H16 H 0.654046 0.802287 0.311839 0.029 Uiso 1 1 calc R
C9 C 0.3123(2) 0.3129(2) 0.3257(2) 0.0183(4) Uani 1 1 d .
H9 H 0.303612 0.312331 0.243201 0.022 Uiso 1 1 calc R
C15 C 0.6676(3) 0.9244(3) 0.4441(3) 0.0311(6) Uani 1 1 d .
H15 H 0.727953 1.008969 0.409399 0.037 Uiso 1 1 calc R
C14 C 0.6233(3) 0.9234(3) 0.5530(3) 0.0271(5) Uani 1 1 d .
H14 H 0.651977 1.006354 0.592053 0.033 Uiso 1 1 calc R
C18 C 0.0095(3) -0.0427(3) 0.3544(3) 0.0343(6) Uani 1 1 d .
H18A H -0.030451 -0.110736 0.295068 0.051 Uiso 1 1 calc GR
H18B H -0.057331 -0.017321 0.379352 0.051 Uiso 1 1 calc GR
H18C H 0.034640 -0.081474 0.416690 0.051 Uiso 1 1 calc GR
H2 H 0.301(3) 0.435(3) 0.432(3) 0.018(7) Uiso 1 1 d .

loop_
_atom_site_aniso_label
_atom_site_aniso_U_11
_atom_site_aniso_U_22
_atom_site_aniso_U_33
_atom_site_aniso_U_23
_atom_site_aniso_U_13
_atom_site_aniso_U_12
Cl1 0.0302(3) 0.0279(3) 0.0235(3) -0.0080(2) -0.0049(2) 0.0180(2)
O1 0.0198(7) 0.0160(7) 0.0098(7) 0.0002(5) -0.0002(6) 0.0084(6)
O4 0.0279(9) 0.0335(10) 0.0265(10) -0.0048(8) 0.0055(8) 0.0131(8)
O5 0.0217(8) 0.0225(9) 0.0228(9) -0.0066(7) -0.0021(6) 0.0072(7)
O3 0.0281(9) 0.0433(10) 0.0112(8) 0.0044(7) 0.0039(7) 0.0175(8)
O2 0.0185(8) 0.0478(11) 0.0195(9) -0.0011(8) -0.0023(7) 0.0116(8)
N1 0.0187(9) 0.0217(9) 0.0133(9) 0.0026(7) 0.0014(7) 0.0109(8)
N2 0.0193(10) 0.0232(10) 0.0219(11) -0.0056(8) -0.0052(9) 0.0121(8)
C2 0.0204(11) 0.0206(11) 0.0199(11) -0.0042(9) -0.0029(9) 0.0113(9)
C12 0.0173(10) 0.0160(10) 0.0215(12) 0.0010(8) -0.0030(8) 0.0077(8)
C1 0.0165(9) 0.0202(10) 0.0138(10) -0.0013(8) -0.0013(8) 0.0108(8)
C6 0.0140(9) 0.0165(10) 0.0168(11) 0.0010(8) 0.0025(8) 0.0086(8)
C3 0.0240(11) 0.0189(11) 0.0247(12) 0.0009(9) 0.0004(9) 0.0125(9)
C7 0.0161(10) 0.0191(10) 0.0107(10) 0.0013(8) 0.0010(8) 0.0093(8)
C17 0.0190(10) 0.0254(11) 0.0167(11) -0.0040(9) -0.0049(9) 0.0125(9)
C11 0.0179(10) 0.0180(11) 0.0216(12) 0.0015(8) -0.0026(9) 0.0101(9)
C5 0.0165(10) 0.0216(10) 0.0141(11) -0.0017(8) -0.0005(8) 0.0107(8)
C13 0.0189(10) 0.0210(11) 0.0261(12) -0.0017(9) -0.0039(9) 0.0115(9)
C8 0.0183(10) 0.0211(11) 0.0115(11) -0.0023(8) -0.0016(8) 0.0110(9)
C10 0.0203(11) 0.0205(10) 0.0152(10) 0.0017(8) -0.0009(8) 0.0114(9)
C4 0.0234(11) 0.0219(11) 0.0150(11) 0.0043(8) 0.0014(8) 0.0132(9)
C16 0.0243(12) 0.0233(12) 0.0257(12) 0.0095(10) 0.0045(9) 0.0127(10)
C9 0.0199(10) 0.0204(10) 0.0160(11) -0.0038(8) -0.0054(8) 0.0111(9)
C15 0.0280(12) 0.0160(11) 0.0481(17) 0.0101(11) 0.0058(12) 0.0102(10)
C14 0.0229(11) 0.0153(10) 0.0432(15) -0.0030(10) -0.0033(11) 0.0096(9)
C18 0.0262(13) 0.0258(13) 0.0379(16) -0.0058(11) 0.0014(11) 0.0031(11)

loop_
_atom_type_symbol
_atom_type_description
_atom_type_scat_dispersion_real
_atom_type_scat_dispersion_imag
_atom_type_scat_source
C C 0.0181 0.0091 'International Tables Vol C Tables 4.2.6.8 and 6.1.1.4'
H H 0.0000 0.0000 'International Tables Vol C Tables 4.2.6.8 and 6.1.1.4'
Cl Cl 0.3639 0.7018 'International Tables Vol C Tables 4.2.6.8 and 6.1.1.4'
N N 0.0311 0.0180 'International Tables Vol C Tables 4.2.6.8 and 6.1.1.4'
O O 0.0492 0.0322 'International Tables Vol C Tables 4.2.6.8 and 6.1.1.4'

loop_
_geom_angle_atom_site_label_1
_geom_angle_atom_site_label_2
_geom_angle_atom_site_label_3
_geom_angle
C6 O1 C7 107.53(16)
C17 O5 C18 115.9(2)
O3 N1 C7 115.86(18)
O2 N1 O3 124.7(2)
O2 N1 C7 119.36(18)
C10 N2 C9 106.25(19)
C10 N2 H2 113(2)
C9 N2 H2 110(2)
C1 C2 H2A 120.8
C1 C2 C3 118.4(2)
C3 C2 H2A 120.8
C11 C12 H12 120.4
C13 C12 H12 120.4
C13 C12 C11 119.1(2)
C2 C1 C8 131.9(2)
C6 C1 C2 119.5(2)
C6 C1 C8 108.62(19)
C1 C6 O1 112.11(19)
C5 C6 O1 124.1(2)
C5 C6 C1 123.8(2)
C2 C3 H3 119.7
C4 C3 C2 120.7(2)
C4 C3 H3 119.7
O1 C7 N1 108.00(16)
O1 C7 C8 108.60(17)
O1 C7 C10 112.88(18)
N1 C7 C8 112.66(17)
N1 C7 C10 108.89(18)
C8 C7 C10 105.88(18)
O4 C17 O5 125.5(2)
O4 C17 C9 123.6(2)
O5 C17 C9 110.9(2)
C12 C11 C10 122.0(2)
C12 C11 C16 119.3(2)
C16 C11 C10 118.7(2)
C6 C5 H5 121.9
C6 C5 C4 116.2(2)
C4 C5 H5 121.9
C12 C13 Cl1 119.04(19)
C12 C13 C14 122.1(2)
C14 C13 Cl1 118.9(2)
C1 C8 C7 101.09(17)
C1 C8 H8 112.3
C1 C8 C9 115.95(18)
C7 C8 H8 112.3
C7 C8 C9 101.99(17)
C9 C8 H8 112.3
N2 C10 C7 103.40(18)
N2 C10 C11 114.9(2)
N2 C10 H10 107.5
C7 C10 H10 107.5
C11 C10 C7 115.56(18)
C11 C10 H10 107.5
C3 C4 C5 121.4(2)
C3 C4 H4 119.3
C5 C4 H4 119.3
C11 C16 H16 119.8
C15 C16 C11 120.3(2)
C15 C16 H16 119.8
N2 C9 C17 109.6(2)
N2 C9 C8 107.75(17)
N2 C9 H9 109.0
C17 C9 C8 112.34(19)
C17 C9 H9 109.0
C8 C9 H9 109.0
C16 C15 H15 119.7
C14 C15 C16 120.7(2)
C14 C15 H15 119.7
C13 C14 H14 120.8
C15 C14 C13 118.4(2)
C15 C14 H14 120.8
O5 C18 H18A 109.5
O5 C18 H18B 109.5
O5 C18 H18C 109.5
H18A C18 H18B 109.5
H18A C18 H18C 109.5
H18B C18 H18C 109.5

loop_
_geom_bond_atom_site_label_1
_geom_bond_atom_site_label_2
_geom_bond_distance
Cl1 C13 1.748(3)
O1 C6 1.397(3)
O1 C7 1.405(3)
O4 C17 1.205(3)
O5 C17 1.325(3)
O5 C18 1.453(3)
O3 N1 1.220(3)
O2 N1 1.210(3)
N1 C7 1.537(3)
N2 C10 1.454(3)
N2 C9 1.461(3)
N2 H2 0.80(4)
C2 H2A 0.9300
C2 C1 1.389(3)
C2 C3 1.393(4)
C12 H12 0.9300
C12 C11 1.392(3)
C12 C13 1.383(3)
C1 C6 1.384(3)
C1 C8 1.501(3)
C6 C5 1.375(3)
C3 H3 0.9300
C3 C4 1.393(3)
C7 C8 1.541(3)
C7 C10 1.553(3)
C17 C9 1.514(3)
C11 C10 1.507(3)
C11 C16 1.393(3)
C5 H5 0.9300
C5 C4 1.400(3)
C13 C14 1.388(4)
C8 H8 0.9800
C8 C9 1.585(3)
C10 H10 0.9800
C4 H4 0.9300
C16 H16 0.9300
C16 C15 1.392(4)
C9 H9 0.9800
C15 H15 0.9300
C15 C14 1.376(4)
C14 H14 0.9300
C18 H18A 0.9600
C18 H18B 0.9600
C18 H18C 0.9600
